data_4034749
loop_
_publ_author_name
'Xu, Wei'
'Zhao, Jidong'
'Li, Xiangdong'
'Liu, Yuanhong'

_publ_section_title
;
 Selective [5 + 1] and [5 + 2] Cycloaddition of Ynamides or Propargyl
 Esters with Benzo[ d]isoxazoles via Gold Catalysis.
;
_journal_issue 24
_journal_name_full 'The Journal of organic chemistry'
_journal_page_first 15470
_journal_page_last 15485
_journal_paper_doi 10.1021/acs.joc.8b02935
_journal_volume 83
_journal_year 2018
_chemical_absolute_configuration ad
_chemical_formula_sum 'C30 H26 N2 O3 S'
_chemical_formula_weight 494.59
_space_group_crystal_system triclinic
_space_group_IT_number 1
_space_group_name_Hall 'P 1'
_space_group_name_H-M_alt 'P 1'
_atom_sites_solution_hydrogens geom
_audit_creation_method SHELXL-2013
_cell_angle_alpha 71.037(6)
_cell_angle_beta 72.442(6)
_cell_angle_gamma 68.706(6)
_cell_formula_units_Z 1
_cell_length_a 7.5699(15)
_cell_length_b 8.2998(15)
_cell_length_c 11.079(2)
_cell_measurement_reflns_used 3484
_cell_measurement_temperature 173(2)
_cell_measurement_theta_max 53.583
_cell_measurement_theta_min 5.430
_cell_volume 599.9(2)
_computing_cell_refinement 'Bruker SAINT'
_computing_data_collection 'Bruker APEX2'
_computing_data_reduction 'Bruker SAINT'
_computing_molecular_graphics 'Bruker SHELXTL'
_computing_publication_material 'Bruker SHELXTL'
_computing_structure_refinement 'SHELXL-2013 (Sheldrick, 2013)'
_computing_structure_solution 'SHELXS-97 (Sheldrick 2008)'
_diffrn_ambient_temperature 173(2)
_diffrn_measured_fraction_theta_full 0.997
_diffrn_measured_fraction_theta_max 0.997
_diffrn_measurement_device_type 'Bruker APEX-II CCD'
_diffrn_measurement_method '\f and \w scans'
_diffrn_radiation_type MoK\a
_diffrn_radiation_wavelength 0.71073
_diffrn_reflns_av_R_equivalents 0.0787
_diffrn_reflns_av_unetI/netI 0.0919
_diffrn_reflns_Laue_measured_fraction_full 0.997
_diffrn_reflns_Laue_measured_fraction_max 0.997
_diffrn_reflns_limit_h_max 9
_diffrn_reflns_limit_h_min -9
_diffrn_reflns_limit_k_max 10
_diffrn_reflns_limit_k_min -10
_diffrn_reflns_limit_l_max 13
_diffrn_reflns_limit_l_min -13
_diffrn_reflns_number 9431
_diffrn_reflns_point_group_measured_fraction_full 0.944
_diffrn_reflns_point_group_measured_fraction_max 0.942
_diffrn_reflns_theta_full 25.242
_diffrn_reflns_theta_max 25.498
_diffrn_reflns_theta_min 2.715
_exptl_absorpt_coefficient_mu 0.172
_exptl_absorpt_correction_T_max 0.7456
_exptl_absorpt_correction_T_min 0.5528
_exptl_absorpt_correction_type multi-scan
_exptl_absorpt_process_details sadabs
_exptl_crystal_colour red
_exptl_crystal_density_diffrn 1.369
_exptl_crystal_description prismatic
_exptl_crystal_F_000 260
_exptl_crystal_size_max 0.130
_exptl_crystal_size_mid 0.100
_exptl_crystal_size_min 0.040
_refine_diff_density_max 0.560
_refine_diff_density_min -0.597
_refine_diff_density_rms 0.111
_refine_ls_abs_structure_details
; 
 Flack x determined using 1281 quotients [(I+)-(I-)]/[(I+)+(I-)] 
 (Parsons and Flack (2004), Acta Cryst. A60, s61). 
;
_refine_ls_abs_structure_Flack 0.00(7)
_refine_ls_extinction_expression Fc^*^=kFc[1+0.001xFc^2^\l^3^/sin(2\q)]^-1/4^
_refine_ls_extinction_method SHELXL
_refine_ls_goodness_of_fit_ref 1.044
_refine_ls_hydrogen_treatment constr
_refine_ls_matrix_type full
_refine_ls_number_parameters 329
_refine_ls_number_reflns 4210
_refine_ls_number_restraints 3
_refine_ls_restrained_S_all 1.044
_refine_ls_R_factor_all 0.0894
_refine_ls_R_factor_gt 0.0717
_refine_ls_shift/su_max 0.038
_refine_ls_shift/su_mean 0.001
_refine_ls_structure_factor_coef Fsqd
_refine_ls_weighting_details 'w=1/[\s^2^(Fo^2^)+(0.1111P)^2^] where P=(Fo^2^+2Fc^2^)/3'
_refine_ls_weighting_scheme calc
_refine_ls_wR_factor_gt 0.1739
_refine_ls_wR_factor_ref 0.1900
_reflns_Friedel_coverage 0.890
_reflns_Friedel_fraction_full 0.890
_reflns_Friedel_fraction_max 0.888
_reflns_number_gt 3357
_reflns_number_total 4210
_reflns_threshold_expression 'I > 2\s(I)'
_cod_data_source_file jo8b02935_si_006.cif
_cod_data_source_block mo_d8v18466_0m
_cod_database_code 4034749
_shelx_space_group_comment
; 
The symmetry employed for this shelxl refinement is uniquely defined 
by the following loop, which should always be used as a source of 
symmetry information in preference to the above space-group names. 
They are only intended as comments. 
;
_shelx_estimated_absorpt_t_min 0.978
_shelx_estimated_absorpt_t_max 0.993
_shelxl_version_number 2013-4

loop_
_space_group_symop_operation_xyz
'x, y, z'

loop_
_atom_site_label
_atom_site_type_symbol
_atom_site_fract_x
_atom_site_fract_y
_atom_site_fract_z
_atom_site_U_iso_or_equiv
_atom_site_adp_type
_atom_site_occupancy
_atom_site_site_symmetry_order
_atom_site_calc_flag
_atom_site_refinement_flags_posn
_atom_site_refinement_flags_adp
N1 N 0.4965(8) 0.3874(8) 0.5575(5) 0.0351(14) Uani 1 1 d . .
N2 N 0.5821(8) 0.5753(7) 0.2991(5) 0.0344(14) Uani 1 1 d . .
O1 O 0.5974(7) 0.1226(6) 0.4842(4) 0.0360(12) Uani 1 1 d . .
O2 O 0.4123(8) 0.8043(7) 0.1246(5) 0.0456(14) Uani 1 1 d . .
O3 O 0.2427(7) 0.6065(6) 0.3065(5) 0.0410(13) Uani 1 1 d . .
S1 S 0.3783(2) 0.7106(2) 0.26114(16) 0.0362(5) Uani 1 1 d . .
C1 C 0.6334(10) 0.0200(9) 0.6063(7) 0.0340(16) Uani 1 1 d . .
C2 C 0.7180(10) -0.1625(9) 0.6166(7) 0.0369(17) Uani 1 1 d . .
C3 C 0.7626(11) -0.2632(10) 0.7371(7) 0.0402(18) Uani 1 1 d . .
H3 H 0.8227 -0.3880 0.7492 0.048 Uiso 1 1 calc R U
C4 C 0.7222(11) -0.1873(10) 0.8388(8) 0.0453(19) Uani 1 1 d . .
H4 H 0.7589 -0.2600 0.9186 0.054 Uiso 1 1 calc R U
C5 C 0.6290(11) -0.0069(10) 0.8282(7) 0.0391(17) Uani 1 1 d . .
H5 H 0.5985 0.0438 0.9002 0.047 Uiso 1 1 calc R U
C6 C 0.5807(11) 0.0995(9) 0.7075(7) 0.0357(16) Uani 1 1 d . .
C7 C 0.4878(10) 0.2944(9) 0.6784(7) 0.0335(16) Uani 1 1 d . .
C8 C 0.3844(10) 0.3891(10) 0.7822(7) 0.0348(16) Uani 1 1 d . .
C9 C 0.2735(11) 0.3141(10) 0.8995(7) 0.0391(17) Uani 1 1 d . .
H9 H 0.2630 0.1986 0.9130 0.047 Uiso 1 1 calc R U
C10 C 0.1803(11) 0.4069(11) 0.9949(8) 0.0452(19) Uani 1 1 d . .
H10 H 0.1013 0.3575 1.0724 0.054 Uiso 1 1 calc R U
C11 C 0.2014(12) 0.5726(11) 0.9780(8) 0.0440(18) Uani 1 1 d . .
H11 H 0.1435 0.6331 1.0463 0.053 Uiso 1 1 calc R U
C12 C 0.3073(11) 0.6501(11) 0.8615(8) 0.0453(18) Uani 1 1 d . .
H12 H 0.3170 0.7658 0.8484 0.054 Uiso 1 1 calc R U
C13 C 0.3974(11) 0.5589(9) 0.7656(7) 0.0379(17) Uani 1 1 d . .
H13 H 0.4702 0.6122 0.6863 0.045 Uiso 1 1 calc R U
C14 C 0.5765(10) 0.3035(8) 0.4591(7) 0.0310(15) Uani 1 1 d . .
C15 C 0.6237(10) 0.3845(9) 0.3305(7) 0.0328(16) Uani 1 1 d . .
C16 C 0.7081(10) 0.2933(9) 0.2249(6) 0.0328(16) Uani 1 1 d . .
C17 C 0.8523(10) 0.1306(9) 0.2342(7) 0.0372(17) Uani 1 1 d . .
H17 H 0.8986 0.0758 0.3130 0.045 Uiso 1 1 calc R U
C18 C 0.9294(11) 0.0472(9) 0.1356(7) 0.0386(17) Uani 1 1 d . .
H18 H 1.0277 -0.0639 0.1462 0.046 Uiso 1 1 calc R U
C19 C 0.8654(12) 0.1234(11) 0.0186(8) 0.0458(19) Uani 1 1 d . .
H19 H 0.9181 0.0641 -0.0504 0.055 Uiso 1 1 calc R U
C20 C 0.7246(11) 0.2858(10) 0.0042(8) 0.0410(18) Uani 1 1 d . .
H20 H 0.6804 0.3399 -0.0753 0.049 Uiso 1 1 calc R U
C21 C 0.6482(11) 0.3698(10) 0.1051(7) 0.0393(17) Uani 1 1 d . .
H21 H 0.5525 0.4825 0.0935 0.047 Uiso 1 1 calc R U
C22 C 0.7540(10) 0.6412(9) 0.2350(7) 0.0378(17) Uani 1 1 d . .
H22A H 0.8060 0.6172 0.1481 0.057 Uiso 1 1 calc R U
H22B H 0.8534 0.5800 0.2877 0.057 Uiso 1 1 calc R U
H22C H 0.7160 0.7698 0.2268 0.057 Uiso 1 1 calc R U
C23 C 0.7588(12) -0.2426(10) 0.5044(8) 0.0452(19) Uani 1 1 d . .
H23A H 0.6573 -0.1775 0.4536 0.068 Uiso 1 1 calc R U
H23B H 0.7608 -0.3679 0.5375 0.068 Uiso 1 1 calc R U
H23C H 0.8849 -0.2348 0.4485 0.068 Uiso 1 1 calc R U
C24 C 0.3013(10) 0.8685(9) 0.3531(7) 0.0359(17) Uani 1 1 d . .
C25 C 0.2149(11) 0.8265(10) 0.4839(7) 0.0388(18) Uani 1 1 d . .
H25 H 0.2066 0.7090 0.5253 0.047 Uiso 1 1 calc R U
C26 C 0.1414(11) 0.9540(10) 0.5535(8) 0.0418(18) Uani 1 1 d . .
H26 H 0.0792 0.9244 0.6426 0.050 Uiso 1 1 calc R U
C27 C 0.1560(11) 1.1280(10) 0.4961(8) 0.0424(19) Uani 1 1 d . .
C28 C 0.2441(11) 1.1665(10) 0.3658(8) 0.045(2) Uani 1 1 d . .
H28 H 0.2530 1.2839 0.3246 0.054 Uiso 1 1 calc R U
C29 C 0.3197(11) 1.0402(9) 0.2933(8) 0.0400(18) Uani 1 1 d . .
H29 H 0.3832 1.0692 0.2045 0.048 Uiso 1 1 calc R U
C30 C 0.0705(13) 1.2640(11) 0.5753(10) 0.055(2) Uani 1 1 d . .
H30A H -0.0705 1.3070 0.5837 0.083 Uiso 1 1 calc R U
H30B H 0.1248 1.3641 0.5321 0.083 Uiso 1 1 calc R U
H30C H 0.1011 1.2100 0.6622 0.083 Uiso 1 1 calc R U

loop_
_atom_site_aniso_label
_atom_site_aniso_U_11
_atom_site_aniso_U_22
_atom_site_aniso_U_33
_atom_site_aniso_U_23
_atom_site_aniso_U_13
_atom_site_aniso_U_12
N1 0.037(3) 0.037(3) 0.030(3) 0.000(3) -0.002(3) -0.020(3)
N2 0.039(3) 0.028(3) 0.034(3) -0.003(2) 0.004(3) -0.020(3)
O1 0.050(3) 0.029(2) 0.033(3) -0.001(2) -0.006(2) -0.023(2)
O2 0.061(4) 0.039(3) 0.035(3) 0.002(2) -0.013(3) -0.020(3)
O3 0.038(3) 0.035(3) 0.054(3) -0.006(2) -0.006(2) -0.024(2)
S1 0.0383(10) 0.0298(9) 0.0395(11) -0.0025(7) -0.0066(8) -0.0154(7)
C1 0.038(4) 0.034(4) 0.031(4) 0.004(3) -0.007(3) -0.024(3)
C2 0.034(4) 0.033(4) 0.041(4) -0.004(3) 0.001(3) -0.017(3)
C3 0.043(4) 0.034(4) 0.041(4) 0.002(3) -0.006(3) -0.021(3)
C4 0.049(5) 0.043(4) 0.037(4) 0.004(3) -0.008(4) -0.020(4)
C5 0.042(4) 0.045(4) 0.030(4) -0.008(3) 0.001(3) -0.021(3)
C6 0.043(4) 0.027(4) 0.039(4) 0.001(3) -0.007(3) -0.022(3)
C7 0.030(3) 0.032(4) 0.037(4) 0.000(3) 0.000(3) -0.020(3)
C8 0.035(4) 0.038(4) 0.031(4) -0.002(3) -0.003(3) -0.019(3)
C9 0.040(4) 0.037(4) 0.038(4) -0.008(3) 0.007(3) -0.023(3)
C10 0.040(4) 0.049(5) 0.042(4) -0.009(4) 0.007(4) -0.023(4)
C11 0.045(4) 0.045(4) 0.043(4) -0.016(3) 0.003(3) -0.021(4)
C12 0.043(4) 0.039(4) 0.055(5) -0.017(4) -0.001(4) -0.018(3)
C13 0.043(4) 0.032(4) 0.038(4) -0.003(3) 0.001(3) -0.022(3)
C14 0.034(4) 0.026(3) 0.033(4) -0.004(3) -0.004(3) -0.013(3)
C15 0.035(4) 0.027(3) 0.037(4) -0.004(3) -0.008(3) -0.014(3)
C16 0.033(4) 0.027(3) 0.035(4) 0.003(3) -0.002(3) -0.020(3)
C17 0.035(4) 0.037(4) 0.035(4) -0.002(3) -0.003(3) -0.015(3)
C18 0.037(4) 0.032(4) 0.045(4) -0.006(3) -0.005(3) -0.015(3)
C19 0.046(5) 0.044(4) 0.053(5) -0.018(4) 0.000(4) -0.023(4)
C20 0.046(4) 0.039(4) 0.041(4) -0.007(3) -0.014(4) -0.014(4)
C21 0.043(4) 0.033(4) 0.044(4) -0.006(3) -0.009(4) -0.017(3)
C22 0.037(4) 0.034(4) 0.042(4) -0.006(3) -0.001(3) -0.020(3)
C23 0.048(4) 0.036(4) 0.051(5) -0.005(3) -0.002(4) -0.022(3)
C24 0.030(4) 0.030(4) 0.044(4) -0.005(3) -0.003(3) -0.011(3)
C25 0.044(4) 0.028(4) 0.042(4) -0.003(3) -0.003(3) -0.017(3)
C26 0.039(4) 0.040(4) 0.047(5) -0.008(3) 0.000(4) -0.022(3)
C27 0.035(4) 0.038(4) 0.060(5) -0.015(4) -0.008(4) -0.015(3)
C28 0.044(4) 0.029(4) 0.064(5) -0.005(4) -0.010(4) -0.020(3)
C29 0.043(4) 0.031(4) 0.047(5) -0.002(3) -0.005(4) -0.022(3)
C30 0.052(5) 0.042(4) 0.078(6) -0.021(4) -0.002(4) -0.023(4)

loop_
_atom_type_symbol
_atom_type_description
_atom_type_scat_dispersion_real
_atom_type_scat_dispersion_imag
_atom_type_scat_source
C C 0.0033 0.0016 'International Tables Vol C Tables 4.2.6.8 and 6.1.1.4'
H H 0.0000 0.0000 'International Tables Vol C Tables 4.2.6.8 and 6.1.1.4'
N N 0.0061 0.0033 'International Tables Vol C Tables 4.2.6.8 and 6.1.1.4'
O O 0.0106 0.0060 'International Tables Vol C Tables 4.2.6.8 and 6.1.1.4'
S S 0.1246 0.1234 'International Tables Vol C Tables 4.2.6.8 and 6.1.1.4'

loop_
_geom_angle_atom_site_label_1
_geom_angle_atom_site_label_2
_geom_angle_atom_site_label_3
_geom_angle
C7 N1 C14 119.8(6)
C15 N2 C22 114.7(5)
C15 N2 S1 122.4(5)
C22 N2 S1 115.5(4)
C1 O1 C14 116.0(5)
O3 S1 O2 118.6(3)
O3 S1 N2 106.4(3)
O2 S1 N2 109.7(3)
O3 S1 C24 108.5(3)
O2 S1 C24 107.4(3)
N2 S1 C24 105.6(3)
C6 C1 O1 119.7(6)
C6 C1 C2 124.4(6)
O1 C1 C2 115.8(6)
C3 C2 C1 115.5(7)
C3 C2 C23 122.8(7)
C1 C2 C23 121.7(7)
C4 C3 C2 121.8(7)
C4 C3 H3 119.1
C2 C3 H3 119.1
C3 C4 C5 121.6(7)
C3 C4 H4 119.2
C5 C4 H4 119.2
C4 C5 C6 118.2(7)
C4 C5 H5 120.9
C6 C5 H5 120.9
C1 C6 C5 118.2(6)
C1 C6 C7 116.6(6)
C5 C6 C7 125.1(7)
N1 C7 C8 118.0(6)
N1 C7 C6 120.1(7)
C8 C7 C6 121.9(6)
C13 C8 C9 118.4(7)
C13 C8 C7 119.3(6)
C9 C8 C7 122.3(7)
C10 C9 C8 120.4(7)
C10 C9 H9 119.8
C8 C9 H9 119.8
C9 C10 C11 120.1(7)
C9 C10 H10 120.0
C11 C10 H10 120.0
C10 C11 C12 120.1(7)
C10 C11 H11 119.9
C12 C11 H11 119.9
C13 C12 C11 119.7(7)
C13 C12 H12 120.2
C11 C12 H12 120.2
C12 C13 C8 121.2(7)
C12 C13 H13 119.4
C8 C13 H13 119.4
N1 C14 C15 125.3(6)
N1 C14 O1 119.8(6)
C15 C14 O1 114.5(6)
C14 C15 N2 116.2(6)
C14 C15 C16 125.0(6)
N2 C15 C16 118.8(6)
C17 C16 C21 116.2(7)
C17 C16 C15 123.2(6)
C21 C16 C15 120.7(6)
C18 C17 C16 122.6(7)
C18 C17 H17 118.7
C16 C17 H17 118.7
C17 C18 C19 120.3(7)
C17 C18 H18 119.8
C19 C18 H18 119.8
C20 C19 C18 119.1(8)
C20 C19 H19 120.5
C18 C19 H19 120.5
C21 C20 C19 120.0(7)
C21 C20 H20 120.0
C19 C20 H20 120.0
C20 C21 C16 121.8(7)
C20 C21 H21 119.1
C16 C21 H21 119.1
N2 C22 H22A 109.5
N2 C22 H22B 109.5
H22A C22 H22B 109.5
N2 C22 H22C 109.5
H22A C22 H22C 109.5
H22B C22 H22C 109.5
C2 C23 H23A 109.5
C2 C23 H23B 109.5
H23A C23 H23B 109.5
C2 C23 H23C 109.5
H23A C23 H23C 109.5
H23B C23 H23C 109.5
C25 C24 C29 119.9(7)
C25 C24 S1 120.0(6)
C29 C24 S1 120.1(6)
C26 C25 C24 120.1(7)
C26 C25 H25 120.0
C24 C25 H25 120.0
C25 C26 C27 121.4(7)
C25 C26 H26 119.3
C27 C26 H26 119.3
C28 C27 C26 117.5(7)
C28 C27 C30 122.9(7)
C26 C27 C30 119.6(7)
C29 C28 C27 122.2(7)
C29 C28 H28 118.9
C27 C28 H28 118.9
C28 C29 C24 118.9(7)
C28 C29 H29 120.6
C24 C29 H29 120.6
C27 C30 H30A 109.5
C27 C30 H30B 109.5
H30A C30 H30B 109.5
C27 C30 H30C 109.5
H30A C30 H30C 109.5
H30B C30 H30C 109.5

loop_
_geom_bond_atom_site_label_1
_geom_bond_atom_site_label_2
_geom_bond_distance
N1 C7 1.306(8)
N1 C14 1.352(9)
N2 C15 1.441(8)
N2 C22 1.484(8)
N2 S1 1.626(6)
O1 C1 1.391(8)
O1 C14 1.393(8)
O2 S1 1.451(5)
O3 S1 1.451(5)
S1 C24 1.746(8)
C1 C6 1.368(10)
C1 C2 1.394(10)
C2 C3 1.392(10)
C2 C23 1.497(11)
C3 C4 1.368(11)
C3 H3 0.9500
C4 C5 1.387(11)
C4 H4 0.9500
C5 C6 1.413(10)
C5 H5 0.9500
C6 C7 1.479(10)
C7 C8 1.467(10)
C8 C13 1.397(10)
C8 C9 1.406(10)
C9 C10 1.376(11)
C9 H9 0.9500
C10 C11 1.388(11)
C10 H10 0.9500
C11 C12 1.391(11)
C11 H11 0.9500
C12 C13 1.370(10)
C12 H12 0.9500
C13 H13 0.9500
C14 C15 1.362(9)
C15 C16 1.457(10)
C16 C17 1.390(10)
C16 C21 1.406(10)
C17 C18 1.351(10)
C17 H17 0.9500
C18 C19 1.392(11)
C18 H18 0.9500
C19 C20 1.378(11)
C19 H19 0.9500
C20 C21 1.375(10)
C20 H20 0.9500
C21 H21 0.9500
C22 H22A 0.9800
C22 H22B 0.9800
C22 H22C 0.9800
C23 H23A 0.9800
C23 H23B 0.9800
C23 H23C 0.9800
C24 C25 1.384(10)
C24 C29 1.402(10)
C25 C26 1.366(11)
C25 H25 0.9500
C26 C27 1.407(10)
C26 H26 0.9500
C27 C28 1.380(11)
C27 C30 1.495(11)
C28 C29 1.380(11)
C28 H28 0.9500
C29 H29 0.9500
C30 H30A 0.9800
C30 H30B 0.9800
C30 H30C 0.9800

loop_
_geom_torsion_atom_site_label_1
_geom_torsion_atom_site_label_2
_geom_torsion_atom_site_label_3
_geom_torsion_atom_site_label_4
_geom_torsion
C15 N2 S1 O3 17.9(6)
C22 N2 S1 O3 166.1(5)
C15 N2 S1 O2 -111.5(5)
C22 N2 S1 O2 36.6(6)
C15 N2 S1 C24 133.1(5)
C22 N2 S1 C24 -78.7(5)
C14 O1 C1 C6 22.9(9)
C14 O1 C1 C2 -159.0(6)
C6 C1 C2 C3 -5.0(11)
O1 C1 C2 C3 176.9(6)
C6 C1 C2 C23 175.4(7)
O1 C1 C2 C23 -2.6(10)
C1 C2 C3 C4 1.1(11)
C23 C2 C3 C4 -179.3(7)
C2 C3 C4 C5 2.1(12)
C3 C4 C5 C6 -1.7(11)
O1 C1 C6 C5 -176.6(6)
C2 C1 C6 C5 5.5(11)
O1 C1 C6 C7 -0.3(9)
C2 C1 C6 C7 -178.3(7)
C4 C5 C6 C1 -1.9(10)
C4 C5 C6 C7 -177.7(7)
C14 N1 C7 C8 -174.6(6)
C14 N1 C7 C6 5.5(9)
C1 C6 C7 N1 -14.7(10)
C5 C6 C7 N1 161.3(7)
C1 C6 C7 C8 165.5(6)
C5 C6 C7 C8 -18.6(11)
N1 C7 C8 C13 -37.1(10)
C6 C7 C8 C13 142.8(7)
N1 C7 C8 C9 143.7(7)
C6 C7 C8 C9 -36.5(10)
C13 C8 C9 C10 0.2(11)
C7 C8 C9 C10 179.4(7)
C8 C9 C10 C11 -2.6(12)
C9 C10 C11 C12 3.9(13)
C10 C11 C12 C13 -2.8(12)
C11 C12 C13 C8 0.3(12)
C9 C8 C13 C12 1.0(11)
C7 C8 C13 C12 -178.3(7)
C7 N1 C14 C15 -168.3(7)
C7 N1 C14 O1 18.6(9)
C1 O1 C14 N1 -33.0(9)
C1 O1 C14 C15 153.3(6)
N1 C14 C15 N2 -0.6(10)
O1 C14 C15 N2 172.8(6)
N1 C14 C15 C16 -179.3(6)
O1 C14 C15 C16 -6.0(10)
C22 N2 C15 C14 119.7(7)
S1 N2 C15 C14 -91.9(7)
C22 N2 C15 C16 -61.4(8)
S1 N2 C15 C16 86.9(7)
C14 C15 C16 C17 -41.2(10)
N2 C15 C16 C17 140.1(7)
C14 C15 C16 C21 140.1(7)
N2 C15 C16 C21 -38.6(9)
C21 C16 C17 C18 -1.3(10)
C15 C16 C17 C18 180.0(6)
C16 C17 C18 C19 0.0(11)
C17 C18 C19 C20 0.9(11)
C18 C19 C20 C21 -0.5(11)
C19 C20 C21 C16 -0.8(11)
C17 C16 C21 C20 1.7(10)
C15 C16 C21 C20 -179.6(6)
O3 S1 C24 C25 35.4(7)
O2 S1 C24 C25 164.7(6)
N2 S1 C24 C25 -78.3(6)
O3 S1 C24 C29 -142.0(6)
O2 S1 C24 C29 -12.7(7)
N2 S1 C24 C29 104.3(6)
C29 C24 C25 C26 2.3(11)
S1 C24 C25 C26 -175.1(6)
C24 C25 C26 C27 -1.8(11)
C25 C26 C27 C28 1.2(11)
C25 C26 C27 C30 179.0(7)
C26 C27 C28 C29 -1.3(11)
C30 C27 C28 C29 -179.0(7)
C27 C28 C29 C24 1.9(11)
C25 C24 C29 C28 -2.4(11)
S1 C24 C29 C28 175.0(5)
